data_7006019
loop_
_publ_author_name
'Izod, Keith'
'Wills, Corinne'
'Clegg, William'
'Harrington, Ross W.'

_publ_section_title
;
 Alkali metal complexes of a phosphine-borane-stabilised carbanion:
 influence of co-ligands on structure.
;
_journal_issue 33
_journal_name_full 'Dalton transactions (Cambridge, England : 2003)'
_journal_page_first 3669
_journal_page_last 3675
_journal_paper_doi 10.1039/b708279g
_journal_year 2007
_chemical_formula_moiety 'C18 H50 B N3 Na P Si2'
_chemical_formula_sum 'C18 H50 B N3 Na P Si2'
_chemical_formula_weight 429.56
_chemical_name_systematic
;
?
;
_space_group_IT_number 14
_symmetry_cell_setting monoclinic
_symmetry_space_group_name_Hall '-P 2ybc'
_symmetry_space_group_name_H-M 'P 1 21/c 1'
_atom_sites_solution_hydrogens geom
_atom_sites_solution_primary direct
_atom_sites_solution_secondary difmap
_audit_creation_method SHELXL-97
_cell_angle_alpha 90.00
_cell_angle_beta 99.899(2)
_cell_angle_gamma 90.00
_cell_formula_units_Z 4
_cell_length_a 9.1995(10)
_cell_length_b 15.3391(17)
_cell_length_c 20.149(2)
_cell_measurement_reflns_used 5940
_cell_measurement_temperature 150(2)
_cell_measurement_theta_max 28.20
_cell_measurement_theta_min 2.44
_cell_volume 2800.9(5)
_computing_cell_refinement 'Bruker SAINT'
_computing_data_collection 'Bruker SMART'
_computing_data_reduction 'Bruker SAINT'
_computing_molecular_graphics 'Bruker SHELXTL'
_computing_publication_material 'Bruker SHELXTL and local programs'
_computing_structure_refinement 'Bruker SHELXTL'
_computing_structure_solution 'Bruker SHELXTL'
_diffrn_ambient_temperature 150(2)
_diffrn_measured_fraction_theta_full 1.000
_diffrn_measured_fraction_theta_max 0.977
_diffrn_measurement_device_type 'Bruker SMART 1K CCD diffractometer'
_diffrn_measurement_method 'thin-slice \w scans'
_diffrn_radiation_monochromator graphite
_diffrn_radiation_source 'sealed tube'
_diffrn_radiation_type MoK\a
_diffrn_radiation_wavelength 0.71073
_diffrn_reflns_av_R_equivalents 0.0302
_diffrn_reflns_av_sigmaI/netI 0.0320
_diffrn_reflns_limit_h_max 12
_diffrn_reflns_limit_h_min -12
_diffrn_reflns_limit_k_max 20
_diffrn_reflns_limit_k_min -20
_diffrn_reflns_limit_l_max 25
_diffrn_reflns_limit_l_min -26
_diffrn_reflns_number 24703
_diffrn_reflns_theta_full 26.00
_diffrn_reflns_theta_max 28.27
_diffrn_reflns_theta_min 1.68
_diffrn_standards_number 0
_exptl_absorpt_coefficient_mu 0.207
_exptl_absorpt_correction_T_max 0.922
_exptl_absorpt_correction_T_min 0.907
_exptl_absorpt_correction_type multi-scan
_exptl_absorpt_process_details SADABS
_exptl_crystal_colour colourless
_exptl_crystal_density_diffrn 1.019
_exptl_crystal_density_method 'not measured'
_exptl_crystal_description block
_exptl_crystal_F_000 952
_exptl_crystal_size_max 0.50
_exptl_crystal_size_mid 0.50
_exptl_crystal_size_min 0.40
_refine_diff_density_max 0.358
_refine_diff_density_min -0.233
_refine_diff_density_rms 0.050
_refine_ls_extinction_method none
_refine_ls_goodness_of_fit_ref 1.068
_refine_ls_hydrogen_treatment mixed
_refine_ls_matrix_type full
_refine_ls_number_parameters 247
_refine_ls_number_reflns 6788
_refine_ls_number_restraints 0
_refine_ls_restrained_S_all 1.068
_refine_ls_R_factor_all 0.0621
_refine_ls_R_factor_gt 0.0423
_refine_ls_shift/su_max 0.001
_refine_ls_shift/su_mean 0.000
_refine_ls_structure_factor_coef Fsqd
_refine_ls_weighting_details 'calc w=1/[\s^2^(Fo^2^)+(0.0417P)^2^+1.4288P] where P=(Fo^2^+2Fc^2^)/3'
_refine_ls_weighting_scheme calc
_refine_ls_wR_factor_gt 0.0968
_refine_ls_wR_factor_ref 0.1072
_reflns_number_gt 5163
_reflns_number_total 6788
_reflns_threshold_expression I>2\s(I)
_cod_data_source_file b708279g.txt
_cod_data_source_block ki265_compound_6
_cod_original_cell_volume 2801.0(5)
_cod_original_sg_symbol_H-M 'P 21/c'
_cod_database_code 7006019

loop_
_symmetry_equiv_pos_as_xyz
'x, y, z'
'-x, y+1/2, -z+1/2'
'-x, -y, -z'
'x, -y-1/2, z-1/2'

loop_
_atom_site_label
_atom_site_type_symbol
_atom_site_fract_x
_atom_site_fract_y
_atom_site_fract_z
_atom_site_U_iso_or_equiv
_atom_site_adp_type
_atom_site_occupancy
_atom_site_symmetry_multiplicity
_atom_site_calc_flag
_atom_site_refinement_flags
_atom_site_disorder_assembly
_atom_site_disorder_group
Na1 Na 0.18280(7) 0.33687(4) 0.33233(3) 0.02388(15) Uani 1 1 d . . .
P1 P 0.36944(5) 0.16667(3) 0.38192(2) 0.02404(11) Uani 1 1 d . . .
Si1 Si 0.40164(6) 0.27718(3) 0.51159(2) 0.02958(12) Uani 1 1 d . . .
Si2 Si 0.11338(5) 0.17784(3) 0.45798(2) 0.02543(12) Uani 1 1 d . . .
N1 N -0.06662(16) 0.34530(10) 0.25155(7) 0.0303(3) Uani 1 1 d . . .
N2 N 0.07023(16) 0.48210(9) 0.35103(7) 0.0279(3) Uani 1 1 d . . .
N3 N 0.34348(16) 0.45616(10) 0.29047(8) 0.0298(3) Uani 1 1 d . . .
B1 B 0.2863(3) 0.17636(14) 0.28724(10) 0.0332(5) Uani 1 1 d . . .
H1C H 0.319(2) 0.2462(14) 0.2739(10) 0.039(6) Uiso 1 1 d . . .
H1B H 0.345(2) 0.1272(14) 0.2617(11) 0.046(6) Uiso 1 1 d . . .
H1A H 0.168(3) 0.1677(14) 0.2790(11) 0.050(7) Uiso 1 1 d . . .
C1 C 0.28449(18) 0.22626(10) 0.43888(8) 0.0212(3) Uani 1 1 d . . .
C2 C 0.5606(2) 0.19933(14) 0.38494(12) 0.0432(5) Uani 1 1 d . . .
H2A H 0.6130 0.1965 0.4315 0.065 Uiso 1 1 calc R . .
H2B H 0.5639 0.2591 0.3681 0.065 Uiso 1 1 calc R . .
H2C H 0.6079 0.1599 0.3568 0.065 Uiso 1 1 calc R . .
C3 C 0.3975(2) 0.05187(12) 0.40570(10) 0.0396(5) Uani 1 1 d . . .
H3A H 0.4396 0.0478 0.4537 0.059 Uiso 1 1 calc R . .
H3B H 0.4653 0.0251 0.3791 0.059 Uiso 1 1 calc R . .
H3C H 0.3027 0.0212 0.3971 0.059 Uiso 1 1 calc R . .
C4 C 0.5297(3) 0.20047(17) 0.56704(11) 0.0560(6) Uani 1 1 d . . .
H4A H 0.4728 0.1518 0.5809 0.084 Uiso 1 1 calc R . .
H4B H 0.5788 0.2318 0.6071 0.084 Uiso 1 1 calc R . .
H4C H 0.6041 0.1780 0.5420 0.084 Uiso 1 1 calc R . .
C5 C 0.5224(3) 0.36794(15) 0.48913(12) 0.0506(6) Uani 1 1 d . . .
H5A H 0.4619 0.4100 0.4599 0.076 Uiso 1 1 calc R . .
H5B H 0.5978 0.3438 0.4654 0.076 Uiso 1 1 calc R . .
H5C H 0.5704 0.3972 0.5304 0.076 Uiso 1 1 calc R . .
C6 C 0.2929(2) 0.33219(14) 0.57081(10) 0.0432(5) Uani 1 1 d . . .
H6A H 0.2228 0.3733 0.5455 0.065 Uiso 1 1 calc R . .
H6B H 0.3604 0.3637 0.6056 0.065 Uiso 1 1 calc R . .
H6C H 0.2388 0.2882 0.5921 0.065 Uiso 1 1 calc R . .
C7 C 0.1440(3) 0.10525(15) 0.53476(10) 0.0475(5) Uani 1 1 d . . .
H7A H 0.2172 0.0605 0.5295 0.071 Uiso 1 1 calc R . .
H7B H 0.0507 0.0772 0.5397 0.071 Uiso 1 1 calc R . .
H7C H 0.1798 0.1404 0.5749 0.071 Uiso 1 1 calc R . .
C8 C -0.0274(2) 0.26078(14) 0.47367(11) 0.0427(5) Uani 1 1 d . . .
H8A H -0.0477 0.3008 0.4353 0.064 Uiso 1 1 calc R . .
H8B H 0.0107 0.2938 0.5146 0.064 Uiso 1 1 calc R . .
H8C H -0.1188 0.2310 0.4793 0.064 Uiso 1 1 calc R . .
C9 C 0.0097(2) 0.10607(13) 0.39009(10) 0.0367(4) Uani 1 1 d . . .
H9A H 0.0754 0.0601 0.3789 0.055 Uiso 1 1 calc R . .
H9B H -0.0254 0.1412 0.3499 0.055 Uiso 1 1 calc R . .
H9C H -0.0747 0.0796 0.4062 0.055 Uiso 1 1 calc R . .
C10 C -0.0485(3) 0.31968(16) 0.18319(10) 0.0482(5) Uani 1 1 d . . .
H10A H 0.0243 0.3579 0.1677 0.072 Uiso 1 1 calc R . .
H10B H -0.1432 0.3250 0.1527 0.072 Uiso 1 1 calc R . .
H10C H -0.0143 0.2591 0.1836 0.072 Uiso 1 1 calc R . .
C11 C -0.1757(2) 0.28663(14) 0.27249(11) 0.0435(5) Uani 1 1 d . . .
H11A H -0.1906 0.3022 0.3180 0.065 Uiso 1 1 calc R . .
H11B H -0.1402 0.2264 0.2723 0.065 Uiso 1 1 calc R . .
H11C H -0.2693 0.2920 0.2412 0.065 Uiso 1 1 calc R . .
C12 C -0.1161(2) 0.43616(13) 0.25271(10) 0.0343(4) Uani 1 1 d . . .
H12A H -0.2230 0.4388 0.2345 0.041 Uiso 1 1 calc R . .
H12B H -0.0643 0.4712 0.2227 0.041 Uiso 1 1 calc R . .
C13 C -0.0888(2) 0.47623(12) 0.32212(10) 0.0335(4) Uani 1 1 d . . .
H13A H -0.1322 0.5354 0.3197 0.040 Uiso 1 1 calc R . .
H13B H -0.1392 0.4408 0.3524 0.040 Uiso 1 1 calc R . .
C14 C 0.0876(2) 0.49877(14) 0.42359(10) 0.0411(5) Uani 1 1 d . . .
H14A H 0.1928 0.5031 0.4426 0.062 Uiso 1 1 calc R . .
H14B H 0.0434 0.4508 0.4454 0.062 Uiso 1 1 calc R . .
H14C H 0.0382 0.5535 0.4313 0.062 Uiso 1 1 calc R . .
C15 C 0.1426(2) 0.55140(12) 0.31868(10) 0.0355(4) Uani 1 1 d . . .
H15A H 0.1267 0.6077 0.3403 0.043 Uiso 1 1 calc R . .
H15B H 0.0960 0.5553 0.2707 0.043 Uiso 1 1 calc R . .
C16 C 0.3069(2) 0.53681(12) 0.32298(10) 0.0351(4) Uani 1 1 d . . .
H16A H 0.3492 0.5868 0.3017 0.042 Uiso 1 1 calc R . .
H16B H 0.3539 0.5353 0.3710 0.042 Uiso 1 1 calc R . .
C17 C 0.2994(2) 0.46126(16) 0.21739(10) 0.0476(5) Uani 1 1 d . . .
H17A H 0.1927 0.4712 0.2062 0.071 Uiso 1 1 calc R . .
H17B H 0.3241 0.4064 0.1970 0.071 Uiso 1 1 calc R . .
H17C H 0.3516 0.5095 0.2000 0.071 Uiso 1 1 calc R . .
C18 C 0.5029(2) 0.44259(16) 0.30542(13) 0.0503(6) Uani 1 1 d . . .
H18A H 0.5279 0.3885 0.2841 0.075 Uiso 1 1 calc R . .
H18B H 0.5348 0.4384 0.3543 0.075 Uiso 1 1 calc R . .
H18C H 0.5529 0.4917 0.2879 0.075 Uiso 1 1 calc R . .

loop_
_atom_site_aniso_label
_atom_site_aniso_U_11
_atom_site_aniso_U_22
_atom_site_aniso_U_33
_atom_site_aniso_U_23
_atom_site_aniso_U_13
_atom_site_aniso_U_12
Na1 0.0239(3) 0.0216(3) 0.0260(3) 0.0023(3) 0.0041(3) 0.0022(3)
P1 0.0266(2) 0.0202(2) 0.0254(2) -0.00059(17) 0.00473(17) 0.00306(17)
Si1 0.0311(3) 0.0306(3) 0.0236(2) -0.00411(19) -0.00501(19) -0.0005(2)
Si2 0.0304(3) 0.0245(2) 0.0221(2) -0.00120(18) 0.00643(18) -0.00435(19)
N1 0.0258(7) 0.0356(8) 0.0287(8) 0.0026(6) 0.0023(6) -0.0017(6)
N2 0.0311(8) 0.0242(7) 0.0293(8) 0.0021(6) 0.0080(6) 0.0049(6)
N3 0.0269(8) 0.0308(8) 0.0332(8) 0.0041(6) 0.0089(6) -0.0020(6)
B1 0.0435(13) 0.0323(11) 0.0249(10) -0.0040(8) 0.0090(9) 0.0055(9)
C1 0.0253(8) 0.0194(7) 0.0181(7) -0.0009(6) 0.0014(6) 0.0000(6)
C2 0.0284(10) 0.0476(12) 0.0559(13) -0.0073(10) 0.0138(9) 0.0007(9)
C3 0.0525(13) 0.0243(9) 0.0418(11) 0.0034(8) 0.0079(9) 0.0132(8)
C4 0.0533(14) 0.0662(16) 0.0394(12) 0.0022(11) -0.0176(10) 0.0147(12)
C5 0.0540(14) 0.0456(12) 0.0507(13) -0.0173(10) 0.0049(11) -0.0201(11)
C6 0.0516(13) 0.0468(12) 0.0286(10) -0.0145(9) -0.0005(9) -0.0007(10)
C7 0.0678(15) 0.0458(12) 0.0311(11) 0.0085(9) 0.0148(10) -0.0116(11)
C8 0.0301(10) 0.0463(12) 0.0535(13) -0.0133(10) 0.0127(9) -0.0022(9)
C9 0.0399(11) 0.0346(10) 0.0354(10) -0.0053(8) 0.0060(8) -0.0144(8)
C10 0.0465(13) 0.0645(15) 0.0337(11) -0.0080(10) 0.0068(9) -0.0127(11)
C11 0.0423(12) 0.0434(12) 0.0440(12) 0.0053(9) 0.0051(9) -0.0096(9)
C12 0.0243(9) 0.0401(10) 0.0372(10) 0.0138(8) 0.0014(7) 0.0034(8)
C13 0.0280(9) 0.0324(10) 0.0421(11) 0.0086(8) 0.0114(8) 0.0115(7)
C14 0.0530(13) 0.0386(11) 0.0333(10) -0.0059(9) 0.0124(9) 0.0018(9)
C15 0.0427(11) 0.0219(9) 0.0429(11) 0.0044(8) 0.0100(9) 0.0027(8)
C16 0.0373(10) 0.0273(9) 0.0401(11) 0.0008(8) 0.0050(8) -0.0079(8)
C17 0.0473(13) 0.0639(15) 0.0337(11) 0.0010(10) 0.0124(9) -0.0045(11)
C18 0.0299(11) 0.0586(14) 0.0647(15) 0.0112(12) 0.0148(10) 0.0032(10)

loop_
_atom_type_symbol
_atom_type_description
_atom_type_scat_dispersion_real
_atom_type_scat_dispersion_imag
_atom_type_scat_source
C C 0.0033 0.0016 'International Tables Vol C Tables 4.2.6.8 and 6.1.1.4'
H H 0.0000 0.0000 'International Tables Vol C Tables 4.2.6.8 and 6.1.1.4'
B B 0.0013 0.0007 'International Tables Vol C Tables 4.2.6.8 and 6.1.1.4'
N N 0.0061 0.0033 'International Tables Vol C Tables 4.2.6.8 and 6.1.1.4'
Na Na 0.0362 0.0249 'International Tables Vol C Tables 4.2.6.8 and 6.1.1.4'
Si Si 0.0817 0.0704 'International Tables Vol C Tables 4.2.6.8 and 6.1.1.4'
P P 0.1023 0.0942 'International Tables Vol C Tables 4.2.6.8 and 6.1.1.4'

loop_
_geom_angle_atom_site_label_1
_geom_angle_atom_site_label_2
_geom_angle_atom_site_label_3
_geom_angle
_geom_angle_site_symmetry_1
_geom_angle_site_symmetry_3
_geom_angle_publ_flag
N1 Na1 N2 72.85(5) . . ?
N1 Na1 N3 104.80(5) . . ?
N1 Na1 H1C 102.1(5) . . ?
N1 Na1 C1 131.71(5) . . ?
N2 Na1 N3 72.22(5) . . ?
N2 Na1 H1C 151.5(5) . . ?
N2 Na1 C1 121.32(5) . . ?
N3 Na1 H1C 82.5(5) . . ?
N3 Na1 C1 123.43(5) . . ?
H1C Na1 C1 83.5(5) . . ?
B1 P1 C1 117.41(9) . . ?
B1 P1 C2 103.16(10) . . ?
B1 P1 C3 110.23(10) . . ?
C1 P1 C2 111.82(9) . . ?
C1 P1 C3 112.88(9) . . ?
C2 P1 C3 99.43(10) . . ?
C1 Si1 C4 115.32(9) . . ?
C1 Si1 C5 114.33(9) . . ?
C1 Si1 C6 113.14(9) . . ?
C4 Si1 C5 105.57(12) . . ?
C4 Si1 C6 104.46(11) . . ?
C5 Si1 C6 102.74(10) . . ?
C1 Si2 C7 113.41(9) . . ?
C1 Si2 C8 113.63(9) . . ?
C1 Si2 C9 115.37(8) . . ?
C7 Si2 C8 105.74(11) . . ?
C7 Si2 C9 103.66(10) . . ?
C8 Si2 C9 103.90(10) . . ?
Na1 N1 C10 110.25(12) . . ?
Na1 N1 C11 111.54(12) . . ?
Na1 N1 C12 106.39(11) . . ?
C10 N1 C11 107.46(16) . . ?
C10 N1 C12 110.76(16) . . ?
C11 N1 C12 110.48(15) . . ?
Na1 N2 C13 106.96(10) . . ?
Na1 N2 C14 109.10(11) . . ?
Na1 N2 C15 110.24(10) . . ?
C13 N2 C14 109.51(15) . . ?
C13 N2 C15 111.26(14) . . ?
C14 N2 C15 109.70(15) . . ?
Na1 N3 C16 105.30(10) . . ?
Na1 N3 C17 106.95(12) . . ?
Na1 N3 C18 116.25(12) . . ?
C16 N3 C17 111.11(16) . . ?
C16 N3 C18 109.12(16) . . ?
C17 N3 C18 108.10(16) . . ?
P1 B1 H1C 103.0(10) . . ?
P1 B1 H1B 105.5(11) . . ?
P1 B1 H1A 111.0(12) . . ?
H1C B1 H1B 110.9(15) . . ?
H1C B1 H1A 112.0(15) . . ?
H1B B1 H1A 113.7(16) . . ?
Na1 C1 P1 86.62(6) . . ?
Na1 C1 Si1 115.55(7) . . ?
Na1 C1 Si2 102.85(7) . . ?
P1 C1 Si1 118.52(9) . . ?
P1 C1 Si2 114.85(9) . . ?
Si1 C1 Si2 114.23(8) . . ?
P1 C2 H2A 109.5 . . ?
P1 C2 H2B 109.5 . . ?
P1 C2 H2C 109.5 . . ?
H2A C2 H2B 109.5 . . ?
H2A C2 H2C 109.5 . . ?
H2B C2 H2C 109.5 . . ?
P1 C3 H3A 109.5 . . ?
P1 C3 H3B 109.5 . . ?
P1 C3 H3C 109.5 . . ?
H3A C3 H3B 109.5 . . ?
H3A C3 H3C 109.5 . . ?
H3B C3 H3C 109.5 . . ?
Si1 C4 H4A 109.5 . . ?
Si1 C4 H4B 109.5 . . ?
Si1 C4 H4C 109.5 . . ?
H4A C4 H4B 109.5 . . ?
H4A C4 H4C 109.5 . . ?
H4B C4 H4C 109.5 . . ?
Si1 C5 H5A 109.5 . . ?
Si1 C5 H5B 109.5 . . ?
Si1 C5 H5C 109.5 . . ?
H5A C5 H5B 109.5 . . ?
H5A C5 H5C 109.5 . . ?
H5B C5 H5C 109.5 . . ?
Si1 C6 H6A 109.5 . . ?
Si1 C6 H6B 109.5 . . ?
Si1 C6 H6C 109.5 . . ?
H6A C6 H6B 109.5 . . ?
H6A C6 H6C 109.5 . . ?
H6B C6 H6C 109.5 . . ?
Si2 C7 H7A 109.5 . . ?
Si2 C7 H7B 109.5 . . ?
Si2 C7 H7C 109.5 . . ?
H7A C7 H7B 109.5 . . ?
H7A C7 H7C 109.5 . . ?
H7B C7 H7C 109.5 . . ?
Si2 C8 H8A 109.5 . . ?
Si2 C8 H8B 109.5 . . ?
Si2 C8 H8C 109.5 . . ?
H8A C8 H8B 109.5 . . ?
H8A C8 H8C 109.5 . . ?
H8B C8 H8C 109.5 . . ?
Si2 C9 H9A 109.5 . . ?
Si2 C9 H9B 109.5 . . ?
Si2 C9 H9C 109.5 . . ?
H9A C9 H9B 109.5 . . ?
H9A C9 H9C 109.5 . . ?
H9B C9 H9C 109.5 . . ?
N1 C10 H10A 109.5 . . ?
N1 C10 H10B 109.5 . . ?
N1 C10 H10C 109.5 . . ?
H10A C10 H10B 109.5 . . ?
H10A C10 H10C 109.5 . . ?
H10B C10 H10C 109.5 . . ?
N1 C11 H11A 109.5 . . ?
N1 C11 H11B 109.5 . . ?
N1 C11 H11C 109.5 . . ?
H11A C11 H11B 109.5 . . ?
H11A C11 H11C 109.5 . . ?
H11B C11 H11C 109.5 . . ?
N1 C12 H12A 108.9 . . ?
N1 C12 H12B 108.9 . . ?
N1 C12 C13 113.53(15) . . ?
H12A C12 H12B 107.7 . . ?
H12A C12 C13 108.9 . . ?
H12B C12 C13 108.9 . . ?
N2 C13 C12 112.64(14) . . ?
N2 C13 H13A 109.1 . . ?
N2 C13 H13B 109.1 . . ?
C12 C13 H13A 109.1 . . ?
C12 C13 H13B 109.1 . . ?
H13A C13 H13B 107.8 . . ?
N2 C14 H14A 109.5 . . ?
N2 C14 H14B 109.5 . . ?
N2 C14 H14C 109.5 . . ?
H14A C14 H14B 109.5 . . ?
H14A C14 H14C 109.5 . . ?
H14B C14 H14C 109.5 . . ?
N2 C15 H15A 109.0 . . ?
N2 C15 H15B 109.0 . . ?
N2 C15 C16 113.10(15) . . ?
H15A C15 H15B 107.8 . . ?
H15A C15 C16 109.0 . . ?
H15B C15 C16 109.0 . . ?
N3 C16 C15 113.71(15) . . ?
N3 C16 H16A 108.8 . . ?
N3 C16 H16B 108.8 . . ?
C15 C16 H16A 108.8 . . ?
C15 C16 H16B 108.8 . . ?
H16A C16 H16B 107.7 . . ?
N3 C17 H17A 109.5 . . ?
N3 C17 H17B 109.5 . . ?
N3 C17 H17C 109.5 . . ?
H17A C17 H17B 109.5 . . ?
H17A C17 H17C 109.5 . . ?
H17B C17 H17C 109.5 . . ?
N3 C18 H18A 109.5 . . ?
N3 C18 H18B 109.5 . . ?
N3 C18 H18C 109.5 . . ?
H18A C18 H18B 109.5 . . ?
H18A C18 H18C 109.5 . . ?
H18B C18 H18C 109.5 . . ?

loop_
_geom_bond_atom_site_label_1
_geom_bond_atom_site_label_2
_geom_bond_distance
_geom_bond_site_symmetry_2
_geom_bond_publ_flag
Na1 N1 2.5782(16) . ?
Na1 N2 2.5122(15) . ?
Na1 N3 2.5832(16) . ?
Na1 H1C 2.32(2) . ?
Na1 C1 2.7700(17) . ?
P1 B1 1.935(2) . ?
P1 C1 1.7526(16) . ?
P1 C2 1.820(2) . ?
P1 C3 1.8315(18) . ?
Si1 C1 1.8372(16) . ?
Si1 C4 1.889(2) . ?
Si1 C5 1.884(2) . ?
Si1 C6 1.883(2) . ?
Si2 C1 1.8401(17) . ?
Si2 C7 1.887(2) . ?
Si2 C8 1.881(2) . ?
Si2 C9 1.8826(19) . ?
N1 C10 1.469(2) . ?
N1 C11 1.463(2) . ?
N1 C12 1.467(2) . ?
N2 C13 1.481(2) . ?
N2 C14 1.466(2) . ?
N2 C15 1.465(2) . ?
N3 C16 1.466(2) . ?
N3 C17 1.461(2) . ?
N3 C18 1.460(2) . ?
B1 H1C 1.16(2) . ?
B1 H1B 1.10(2) . ?
B1 H1A 1.08(2) . ?
C2 H2A 0.980 . ?
C2 H2B 0.980 . ?
C2 H2C 0.980 . ?
C3 H3A 0.980 . ?
C3 H3B 0.980 . ?
C3 H3C 0.980 . ?
C4 H4A 0.980 . ?
C4 H4B 0.980 . ?
C4 H4C 0.980 . ?
C5 H5A 0.980 . ?
C5 H5B 0.980 . ?
C5 H5C 0.980 . ?
C6 H6A 0.980 . ?
C6 H6B 0.980 . ?
C6 H6C 0.980 . ?
C7 H7A 0.980 . ?
C7 H7B 0.980 . ?
C7 H7C 0.980 . ?
C8 H8A 0.980 . ?
C8 H8B 0.980 . ?
C8 H8C 0.980 . ?
C9 H9A 0.980 . ?
C9 H9B 0.980 . ?
C9 H9C 0.980 . ?
C10 H10A 0.980 . ?
C10 H10B 0.980 . ?
C10 H10C 0.980 . ?
C11 H11A 0.980 . ?
C11 H11B 0.980 . ?
C11 H11C 0.980 . ?
C12 H12A 0.990 . ?
C12 H12B 0.990 . ?
C12 C13 1.509(3) . ?
C13 H13A 0.990 . ?
C13 H13B 0.990 . ?
C14 H14A 0.980 . ?
C14 H14B 0.980 . ?
C14 H14C 0.980 . ?
C15 H15A 0.990 . ?
C15 H15B 0.990 . ?
C15 C16 1.516(3) . ?
C16 H16A 0.990 . ?
C16 H16B 0.990 . ?
C17 H17A 0.980 . ?
C17 H17B 0.980 . ?
C17 H17C 0.980 . ?
C18 H18A 0.980 . ?
C18 H18B 0.980 . ?
C18 H18C 0.980 . ?
